data_7035820
loop_
_publ_author_name
'Hald\'on, Estela'
'Kozma, \'Agnes'
'Tinnermann, Hendrik'
'Gu, Lianghu'
'Goddard, Richard'
'Alcarazo, Manuel'

_publ_section_title
;
 Synthesis and reactivity of \a-cationic phosphines: the effect of
 imidazolinium and amidinium substituents.
;
_journal_issue 5
_journal_name_full 'Dalton transactions (Cambridge, England : 2003)'
_journal_page_first 1872
_journal_page_last 1876
_journal_paper_doi 10.1039/c5dt02341f
_journal_volume 45
_journal_year 2016
_chemical_absolute_configuration rmad
_chemical_compound_source dichloromethane,pentane
_chemical_formula_moiety 'F6 Sb, C17 H20 N2 P'
_chemical_formula_sum 'C17 H20 F6 N2 P Sb'
_chemical_formula_weight 519.07
_space_group_crystal_system monoclinic
_space_group_IT_number 14
_space_group_name_Hall '-P 2ybc'
_space_group_name_H-M_alt 'P 1 21/c 1'
_symmetry_cell_setting monoclinic
_symmetry_Int_Tables_number 14
_symmetry_space_group_name_Hall '-P 2ybc'
_symmetry_space_group_name_H-M 'P 1 21/c 1'
_atom_sites_solution_hydrogens geom
_atom_sites_solution_primary direct
_atom_sites_solution_secondary difmap
_audit_block_code HAI-HA-246-01
_audit_creation_date 2015-04-02
_audit_creation_method
;
Olex2 1.2
(compiled 2015.01.26 svn.r3150 for OlexSys, GUI svn.r4998)
;
_audit_update_record
;
2015-06-19 deposited with the CCDC.
2015-07-06 downloaded from the CCDC.
;
_cell_angle_alpha 90
_cell_angle_beta 94.658(5)
_cell_angle_gamma 90
_cell_formula_units_Z 4
_cell_length_a 7.5835(4)
_cell_length_b 11.1050(4)
_cell_length_c 23.5818(10)
_cell_measurement_reflns_used 56706
_cell_measurement_temperature 100
_cell_measurement_theta_max 33.0987
_cell_measurement_theta_min 2.6926
_cell_volume 1979.38(15)
_computing_cell_refinement 'REVALCCD V. 1.6, 2008'
_computing_data_collection 'DATCOL (Bruker AXS, 2006)'
_computing_data_reduction 'REVALCCD V. 1.6, 2008'
_computing_molecular_graphics 'DIAMOND (Crystal Impact GbR, 1997-2013)'
_computing_publication_material 'Olex2 (Dolomanov et al., 2009)'
_computing_structure_refinement 'SHELXL (Sheldrick, 2013)'
_computing_structure_solution 'SHELXS (Sheldrick, 2013)'
_diffrn_ambient_temperature 100
_diffrn_detector_area_resol_mean 18.02
_diffrn_measured_fraction_theta_full 0.985
_diffrn_measured_fraction_theta_max 0.992
_diffrn_measurement_device_type 'Bruker AXS Enraf-Nonius KappaCCD'
_diffrn_measurement_method 'CCD \f- and \w-scans'
_diffrn_radiation_monochromator 'Incoatec Helios focusing multilayer optics'
_diffrn_radiation_type MoK\a
_diffrn_radiation_wavelength 0.71073
_diffrn_reflns_av_R_equivalents 0.0210
_diffrn_reflns_av_unetI/netI 0.0129
_diffrn_reflns_Laue_measured_fraction_full 0.985
_diffrn_reflns_Laue_measured_fraction_max 0.992
_diffrn_reflns_limit_h_max 11
_diffrn_reflns_limit_h_min -11
_diffrn_reflns_limit_k_max 17
_diffrn_reflns_limit_k_min -17
_diffrn_reflns_limit_l_max 36
_diffrn_reflns_limit_l_min -36
_diffrn_reflns_number 50691
_diffrn_reflns_point_group_measured_fraction_full 0.985
_diffrn_reflns_point_group_measured_fraction_max 0.992
_diffrn_reflns_theta_full 25.242
_diffrn_reflns_theta_max 33.140
_diffrn_reflns_theta_min 2.695
_diffrn_source '0.2 x 2mm^2^ focus rotating anode'
_diffrn_standards_number 0
_exptl_absorpt_coefficient_mu 1.533
_exptl_absorpt_correction_T_max 0.86809
_exptl_absorpt_correction_T_min 0.77720
_exptl_absorpt_correction_type gaussian
_exptl_absorpt_process_details 'SADABS (Bruker AXS, 2012)'
_exptl_crystal_colour colourless
_exptl_crystal_density_diffrn 1.742
_exptl_crystal_description prism
_exptl_crystal_F_000 1024
_exptl_crystal_size_max 0.18
_exptl_crystal_size_mid 0.16
_exptl_crystal_size_min 0.09
_refine_diff_density_max 1.900
_refine_diff_density_min -1.182
_refine_diff_density_rms 0.195
_refine_ls_extinction_method none
_refine_ls_goodness_of_fit_ref 1.173
_refine_ls_hydrogen_treatment constr
_refine_ls_matrix_type full
_refine_ls_number_parameters 246
_refine_ls_number_reflns 7487
_refine_ls_number_restraints 0
_refine_ls_restrained_S_all 1.173
_refine_ls_R_factor_all 0.0307
_refine_ls_R_factor_gt 0.0280
_refine_ls_shift/su_max 0.003
_refine_ls_shift/su_mean 0.000
_refine_ls_structure_factor_coef Fsqd
_refine_ls_weighting_details 'w=1/[\s^2^(Fo^2^)+(0.0532P)^2^+1.8987P] where P=(Fo^2^+2Fc^2^)/3'
_refine_ls_weighting_scheme calc
_refine_ls_wR_factor_gt 0.0945
_refine_ls_wR_factor_ref 0.0976
_reflns_Friedel_coverage 0.000
_reflns_number_gt 6963
_reflns_number_total 7487
_reflns_threshold_expression 'I > 2\s(I)'
_cod_data_source_file c5dt02341f2.cif
_cod_data_source_block 9314sadabs
_cod_depositor_comments
;
The following automatic conversions were performed:

'_symmetry_cell_setting' value 'MONOCLINIC' changed to 'monoclinic'
according to
/usr/data/users/saulius/crontab/automatic-downloads/rss-feeds/RSC/lib/dictionaries/cif_core.dic
dictionary named 'cif_core.dic' version 2.4.2 from 2011-04-26.

Automatic conversion script
Id: cif_fix_values 3271 2015-04-21 07:52:19Z andrius 

 Adding full bibliography for 7035812--7035820.cif.
;
_cod_original_sg_symbol_Hall '-p 2ybc (#14:b1)'
_cod_original_sg_symbol_H-M 'p 21/c'
_cod_database_code 7035820
_shelx_space_group_comment
;
The symmetry employed for this shelxl refinement is uniquely defined
by the following loop, which should always be used as a source of
symmetry information in preference to the above space-group names.
They are only intended as comments.
;
_olex2_refinement_description
;
1. Fixed Uiso
 At 1.2 times of:
  All C(H) groups, All C(H,H) groups
 At 1.5 times of:
  All C(H,H,H) groups
2.a Secondary CH2 refined with riding coordinates:
 C3(H3A,H3B), C4(H4A,H4B)
2.b Aromatic/amide H refined with riding coordinates:
 C13(H13), C17(H17), C11(H11), C14(H14), C10(H10), C8(H8), C7(H7), C15(H15),
 C16(H16), C9(H9)
2.c Idealised Me refined as rotating group:
 C5(H5A,H5B,H5C), C2(H2A,H2B,H2C)
;
_shelx_shelxl_version_number 2014/7
_olex2_submission_special_instructions 'No special instructions were received'

loop_
_space_group_symop_operation_xyz
'x, y, z'
'-x, y+1/2, -z+1/2'
'-x, -y, -z'
'x, -y-1/2, z-1/2'

loop_
_atom_site_label
_atom_site_type_symbol
_atom_site_fract_x
_atom_site_fract_y
_atom_site_fract_z
_atom_site_U_iso_or_equiv
_atom_site_adp_type
_atom_site_occupancy
_atom_site_site_symmetry_order
_atom_site_calc_flag
_atom_site_refinement_flags_posn
Sb1 Sb 0.29467(2) 0.55033(2) 0.15946(2) 0.01837(5) Uani 1 1 d .
P1 P 0.98829(6) -0.05246(4) 0.09015(2) 0.01491(8) Uani 1 1 d .
F1 F 0.3022(2) 0.38238(15) 0.16915(9) 0.0429(4) Uani 1 1 d .
F6 F 0.0519(2) 0.55095(12) 0.16942(8) 0.0348(3) Uani 1 1 d .
F5 F 0.53825(19) 0.55087(12) 0.15126(8) 0.0348(3) Uani 1 1 d .
N2 N 0.94073(18) -0.16649(13) 0.19878(6) 0.0158(2) Uani 1 1 d .
N1 N 1.1722(2) -0.04957(13) 0.19444(7) 0.0186(3) Uani 1 1 d .
C13 C 0.7434(2) 0.11793(15) 0.12847(7) 0.0173(3) Uani 1 1 d .
H13 H 0.6901 0.0539 0.1476 0.021 Uiso 1 1 calc R
C1 C 1.0259(2) -0.09268(14) 0.16652(7) 0.0141(2) Uani 1 1 d .
F2 F 0.2457(2) 0.53178(15) 0.08122(6) 0.0361(3) Uani 1 1 d .
C12 C 0.8898(2) 0.09557(14) 0.09764(6) 0.0144(2) Uani 1 1 d .
C6 C 0.8130(2) -0.15324(14) 0.06246(6) 0.0160(3) Uani 1 1 d .
F4 F 0.3403(3) 0.5701(2) 0.23811(7) 0.0609(6) Uani 1 1 d .
C5 C 0.7683(2) -0.22344(17) 0.18893(8) 0.0209(3) Uani 1 1 d .
H5A H 0.7027 -0.1859 0.1560 0.031 Uiso 1 1 calc GR
H5B H 0.7021 -0.2133 0.2226 0.031 Uiso 1 1 calc GR
H5C H 0.7838 -0.3095 0.1815 0.031 Uiso 1 1 calc GR
C17 C 0.9715(2) 0.19113(16) 0.07137(7) 0.0189(3) Uani 1 1 d .
H17 H 1.0721 0.1765 0.0509 0.023 Uiso 1 1 calc R
F3 F 0.28865(19) 0.71820(13) 0.15081(8) 0.0364(3) Uani 1 1 d .
C11 C 0.8638(2) -0.27327(15) 0.05507(7) 0.0192(3) Uani 1 1 d .
H11 H 0.9811 -0.2981 0.0667 0.023 Uiso 1 1 calc R
C14 C 0.6758(2) 0.23415(16) 0.13111(7) 0.0203(3) Uani 1 1 d .
H14 H 0.5739 0.2489 0.1510 0.024 Uiso 1 1 calc R
C10 C 0.7427(3) -0.35601(16) 0.03072(8) 0.0246(3) Uani 1 1 d .
H10 H 0.7771 -0.4375 0.0262 0.029 Uiso 1 1 calc R
C3 C 1.2023(2) -0.10330(19) 0.25126(8) 0.0231(3) Uani 1 1 d .
H3A H 1.2044 -0.0410 0.2813 0.028 Uiso 1 1 calc R
H3B H 1.3147 -0.1489 0.2552 0.028 Uiso 1 1 calc R
C8 C 0.5213(3) -0.20059(19) 0.01948(10) 0.0313(4) Uani 1 1 d .
H8 H 0.4044 -0.1761 0.0072 0.038 Uiso 1 1 calc R
C4 C 1.0429(2) -0.18713(16) 0.25402(7) 0.0194(3) Uani 1 1 d .
H4A H 1.0808 -0.2722 0.2581 0.023 Uiso 1 1 calc R
H4B H 0.9727 -0.1655 0.2861 0.023 Uiso 1 1 calc R
C7 C 0.6417(3) -0.11699(16) 0.04375(8) 0.0227(3) Uani 1 1 d .
H7 H 0.6074 -0.0353 0.0476 0.027 Uiso 1 1 calc R
C15 C 0.7575(3) 0.32913(16) 0.10452(8) 0.0215(3) Uani 1 1 d .
H15 H 0.7115 0.4084 0.1066 0.026 Uiso 1 1 calc R
C16 C 0.9055(3) 0.30786(16) 0.07519(8) 0.0224(3) Uani 1 1 d .
H16 H 0.9621 0.3728 0.0577 0.027 Uiso 1 1 calc R
C9 C 0.5720(3) -0.32019(18) 0.01310(10) 0.0310(4) Uani 1 1 d .
H9 H 0.4895 -0.3771 -0.0033 0.037 Uiso 1 1 calc R
C2 C 1.3070(3) 0.0244(2) 0.17138(11) 0.0322(4) Uani 1 1 d .
H2A H 1.3610 -0.0201 0.1413 0.048 Uiso 1 1 calc GR
H2B H 1.3981 0.0448 0.2017 0.048 Uiso 1 1 calc GR
H2C H 1.2531 0.0985 0.1555 0.048 Uiso 1 1 calc GR

loop_
_atom_site_aniso_label
_atom_site_aniso_U_11
_atom_site_aniso_U_22
_atom_site_aniso_U_33
_atom_site_aniso_U_23
_atom_site_aniso_U_13
_atom_site_aniso_U_12
Sb1 0.01642(7) 0.01957(7) 0.01909(7) -0.00097(3) 0.00128(4) 0.00463(3)
P1 0.01591(17) 0.01418(18) 0.01477(17) -0.00100(12) 0.00198(13) 0.00046(12)
F1 0.0374(8) 0.0244(7) 0.0706(11) 0.0176(7) 0.0261(7) 0.0116(5)
F6 0.0204(6) 0.0316(7) 0.0542(10) 0.0078(6) 0.0140(6) 0.0064(4)
F5 0.0157(5) 0.0335(7) 0.0553(10) -0.0099(6) 0.0042(6) 0.0024(4)
N2 0.0146(5) 0.0181(6) 0.0144(5) 0.0003(4) -0.0011(4) -0.0004(4)
N1 0.0152(6) 0.0193(6) 0.0204(6) -0.0011(5) -0.0039(5) -0.0022(4)
C13 0.0172(6) 0.0171(6) 0.0180(6) -0.0021(5) 0.0039(5) -0.0007(5)
C1 0.0123(5) 0.0136(6) 0.0160(6) -0.0022(5) -0.0011(4) 0.0014(5)
F2 0.0430(8) 0.0442(8) 0.0204(6) -0.0091(5) -0.0024(5) -0.0026(6)
C12 0.0153(6) 0.0137(6) 0.0142(6) -0.0011(5) 0.0012(5) -0.0003(5)
C6 0.0208(6) 0.0140(6) 0.0128(6) -0.0006(5) -0.0015(5) 0.0005(5)
F4 0.0608(12) 0.1022(17) 0.0180(6) -0.0087(8) -0.0070(7) 0.0370(11)
C5 0.0174(7) 0.0248(8) 0.0205(7) 0.0008(6) 0.0006(5) -0.0059(6)
C17 0.0213(7) 0.0169(7) 0.0190(7) 0.0020(5) 0.0040(5) 0.0000(5)
F3 0.0326(7) 0.0165(6) 0.0610(10) -0.0067(6) 0.0096(6) 0.0023(4)
C11 0.0270(8) 0.0151(6) 0.0153(6) 0.0006(5) -0.0001(5) 0.0025(6)
C14 0.0214(7) 0.0208(7) 0.0189(7) -0.0045(6) 0.0020(5) 0.0045(6)
C10 0.0396(10) 0.0137(7) 0.0194(7) 0.0003(5) -0.0042(7) -0.0018(6)
C3 0.0195(7) 0.0292(9) 0.0195(7) -0.0019(6) -0.0055(6) -0.0005(6)
C8 0.0315(9) 0.0217(8) 0.0374(11) 0.0008(7) -0.0186(8) -0.0026(7)
C4 0.0206(7) 0.0222(7) 0.0150(6) 0.0000(5) -0.0018(5) 0.0031(6)
C7 0.0248(8) 0.0157(7) 0.0257(8) -0.0006(6) -0.0095(6) 0.0009(6)
C15 0.0281(8) 0.0163(7) 0.0193(7) -0.0029(5) -0.0022(6) 0.0045(6)
C16 0.0292(8) 0.0152(7) 0.0229(7) 0.0027(6) 0.0031(6) -0.0004(6)
C9 0.0412(11) 0.0192(8) 0.0295(9) 0.0006(7) -0.0152(8) -0.0074(7)
C2 0.0224(8) 0.0398(11) 0.0334(10) 0.0025(9) -0.0030(7) -0.0151(8)

loop_
_atom_type_symbol
_atom_type_description
_atom_type_scat_dispersion_real
_atom_type_scat_dispersion_imag
_atom_type_scat_source
C C 0.0033 0.0016 'International Tables Vol C Tables 4.2.6.8 and 6.1.1.4'
H H 0.0000 0.0000 'International Tables Vol C Tables 4.2.6.8 and 6.1.1.4'
F F 0.0171 0.0103 'International Tables Vol C Tables 4.2.6.8 and 6.1.1.4'
N N 0.0061 0.0033 'International Tables Vol C Tables 4.2.6.8 and 6.1.1.4'
P P 0.1023 0.0942 'International Tables Vol C Tables 4.2.6.8 and 6.1.1.4'
Sb Sb -0.5866 1.5461 'International Tables Vol C Tables 4.2.6.8 and 6.1.1.4'

loop_
_exptl_crystal_face_index_h
_exptl_crystal_face_index_k
_exptl_crystal_face_index_l
_exptl_crystal_face_perp_dist
0.00 0.00 -1.00 0.0420
0.00 0.00 1.00 0.0530
0.00 -1.00 0.00 0.0800
0.00 1.00 0.00 0.0880
-1.00 0.00 0.00 0.0800
1.00 0.00 0.00 0.1010

loop_
_geom_angle_atom_site_label_1
_geom_angle_atom_site_label_2
_geom_angle_atom_site_label_3
_geom_angle
F6 Sb1 F1 90.51(6)
F6 Sb1 F3 89.69(6)
F5 Sb1 F1 89.72(6)
F5 Sb1 F6 178.68(7)
F5 Sb1 F3 90.06(6)
F2 Sb1 F1 90.71(8)
F2 Sb1 F6 90.33(8)
F2 Sb1 F5 90.97(8)
F2 Sb1 F4 179.08(7)
F2 Sb1 F3 90.06(8)
F4 Sb1 F1 89.70(10)
F4 Sb1 F6 88.85(9)
F4 Sb1 F5 89.86(9)
F4 Sb1 F3 89.54(10)
F3 Sb1 F1 179.21(9)
C12 P1 C1 98.93(7)
C6 P1 C1 104.52(7)
C6 P1 C12 107.28(7)
C1 N2 C5 130.75(14)
C1 N2 C4 110.94(13)
C5 N2 C4 118.27(14)
C1 N1 C3 111.51(15)
C1 N1 C2 127.02(17)
C2 N1 C3 120.67(16)
C14 C13 C12 119.93(16)
N2 C1 P1 131.62(12)
N2 C1 N1 111.38(14)
N1 C1 P1 116.71(12)
C13 C12 P1 124.08(12)
C13 C12 C17 119.64(15)
C17 C12 P1 116.26(12)
C11 C6 P1 115.45(13)
C7 C6 P1 124.76(13)
C7 C6 C11 119.49(15)
C16 C17 C12 120.18(16)
C10 C11 C6 120.06(17)
C13 C14 C15 120.08(16)
C9 C10 C11 120.27(17)
N1 C3 C4 102.78(13)
C7 C8 C9 120.15(19)
N2 C4 C3 103.14(14)
C8 C7 C6 119.98(17)
C16 C15 C14 120.15(16)
C15 C16 C17 119.98(17)
C10 C9 C8 120.03(18)

loop_
_geom_bond_atom_site_label_1
_geom_bond_atom_site_label_2
_geom_bond_distance
Sb1 F1 1.8793(16)
Sb1 F6 1.8750(14)
Sb1 F5 1.8729(14)
Sb1 F2 1.8636(14)
Sb1 F4 1.8718(16)
Sb1 F3 1.8754(14)
P1 C1 1.8551(16)
P1 C12 1.8200(16)
P1 C6 1.8178(17)
N2 C1 1.322(2)
N2 C5 1.454(2)
N2 C4 1.479(2)
N1 C1 1.332(2)
N1 C3 1.468(2)
N1 C2 1.452(3)
C13 C12 1.398(2)
C13 C14 1.392(2)
C12 C17 1.398(2)
C6 C11 1.402(2)
C6 C7 1.397(2)
C17 C16 1.395(2)
C11 C10 1.390(3)
C14 C15 1.398(3)
C10 C9 1.385(3)
C3 C4 1.531(3)
C8 C7 1.392(3)
C8 C9 1.394(3)
C15 C16 1.386(3)

loop_
_cod_changelog_entry_id
_cod_changelog_entry_author
_cod_changelog_entry_date
_cod_changelog_entry_text
1 'Vaitkus, Antanas' 2022-06-28T20:30:00+03:00
;
 Removed the '_chemical_name_systematic' data item that had an incorrect value.
;
